data_1500044
loop_
_publ_author_name
'Abbattista, F'
'Mazza, D'
'Vallino, M'
'Gazzano, M'

_publ_section_title
;
 A new structure in the La-Li-Fe-O system
;
_journal_coden_ASTM JCOMA
_journal_name_full 'Journal of the Less-Common Metals'
_journal_page_first 203
_journal_page_last 211
_journal_paper_doi 10.1016/0022-5088(88)90178-6
_journal_volume 142
_journal_year 1988
_chemical_formula_structural 'La24 Fe6 Li22 O56'
_chemical_formula_sum 'Fe6 La24 Li22 O56'
_space_group_IT_number 127
_symmetry_cell_setting tetragonal
_symmetry_space_group_name_Hall '-P 4 2ab'
_symmetry_space_group_name_H-M 'P 4/m b m'
_cell_angle_alpha 90
_cell_angle_beta 90
_cell_angle_gamma 90
_cell_formula_units_Z 1
_cell_length_a 13.240(3)
_cell_length_b 13.240(3)
_cell_length_c 7.497(3)
_cell_volume 1314.2(7)
_refine_ls_R_factor_all 0.024
_cod_data_source_file La24Fe6Li22O.cif
_cod_data_source_block 0000000
_cod_depositor_comments
;
 Changing _atom_site_label data item values to unique ones after consulting
 the original publication.

 Antanas Vaitkus,
 2017-01-11

 Adding missing _atom_type_symbol and _atom_type_oxidation_number data
 item values that correspond to the _atom_site_type_symbol data item
 values ('Ba3+', 'Li+').

 Antanas Vaitkus,
 2017-01-11
;
_cod_original_cell_volume 1314.2
_cod_original_formula_sum 'La24 Fe6 Li22 O56'
_cod_database_code 1500044

loop_
_symmetry_equiv_pos_as_xyz
x,y,z
-x,-y,z
1/2+x,1/2-y,z
1/2-x,1/2+y,z
-y,x,z
y,-x,z
1/2+y,1/2+x,z
1/2-y,1/2-x,z
-x,-y,-z
x,y,-z
1/2-x,1/2+y,-z
1/2+x,1/2-y,-z
y,-x,-z
-y,x,-z
1/2-y,1/2-x,-z
1/2+y,1/2+x,-z

loop_
_atom_site_label
_atom_site_type_symbol
_atom_site_symmetry_multiplicity
_atom_site_Wyckoff_symbol
_atom_site_fract_x
_atom_site_fract_y
_atom_site_fract_z
_atom_site_occupancy
_atom_site_U_iso_or_equiv
La1 La3+ 16 l 0.008(0) 0.1997(0) 0.2556(0) 1.0 0.0062
La2 La3+ 4 g 0.2605(0) 0.7605(0) 0 1.0 0.0034
La3 La3+ 4 h 0.2198(0) 0.7198(0) 0.5 1.0 0.0034
Fe1 Fe3+ 2 a 0 0 0 1.0 0.0094
Fe2 Fe3+ 4 g 0.0859(1) 0.5859(1) 0 1.0 0.0042
O1 O2- 4 f 0 0.5 0.1849(10) 1.0 0.0050
O2 O2- 8 j 0.3823(5) 0.3773(5) 0.5 1.0 0.0110
O3 O2- 8 k 0.3168(3) 0.8168(3) 0.7102(8) 1.0 0.0140
O4 O2- 8 j 0.3212(4) 0.0173(5) 0.5 1.0 0.0080
O5 O2- 4 e 0 0 0.2513(15) 1.0 0.0090
O6 O2- 8 i 0.1224(5) 0.1117(5) 0 1.0 0.0100
O7 O2- 8 i 0.0303(4) 0.3123(4) 0 1.0 0.0060
O8 O2- 8 k 0.1583(3) 0.6583(3) 0.8047(9) 1.0 0.0130
Li1 Li+ 2 b 0 0 0.5 1.0 0.0024
Li2 Li+ 4 h 0.6219(9) 0.1219(9) 0.5 1.0 0.0020
Li3 Li+ 8 k 0.0981(8) 0.4019(8) 0.1565(22) 1.0 0.0100
Li4 Li+ 8 k 0.0753(8) 0.5753(8) 0.6499(22) 1.0 0.0100

loop_
_atom_type_symbol
_atom_type_oxidation_number
Fe3+ 3.000
O2- -2.000
La3+ 3.000
Li+ 1.000
